data_7218231
loop_
_publ_author_name
'Sun, Ou'
'Gao, Ting'
'Sun, Jingwen'
'Li, Guangming'
'Li, Hongfeng'
'Xu, Hui'
'Wang, Cheng'
'Yan, Pengfei'

_publ_section_title
;
 A series of lanthanide(iii) complexes constructed from Schiff base and
 \b-diketonate ligands
;
_journal_issue 45
_journal_name_full CrystEngComm
_journal_page_first 10460
_journal_paper_doi 10.1039/C4CE01556H
_journal_volume 16
_journal_year 2014
_chemical_formula_sum 'C29 H17 Eu F18 N4 O6'
_chemical_formula_weight 1011.43
_chemical_name_systematic
; 
 ? 
;
_space_group_IT_number 9
_symmetry_cell_setting monoclinic
_symmetry_space_group_name_Hall 'C -2yc'
_symmetry_space_group_name_H-M 'C 1 c 1'
_atom_sites_solution_hydrogens geom
_atom_sites_solution_primary direct
_atom_sites_solution_secondary difmap
_audit_creation_method SHELXL-97
_cell_angle_alpha 90.00
_cell_angle_beta 93.65(3)
_cell_angle_gamma 90.00
_cell_formula_units_Z 4
_cell_length_a 16.936(3)
_cell_length_b 18.506(4)
_cell_length_c 11.923(2)
_cell_measurement_temperature 293(2)
_cell_volume 3729.3(12)
_computing_structure_refinement 'SHELXL-97 (Sheldrick, 1997)'
_computing_structure_solution 'SHELXS-97 (Sheldrick, 1990)'
_diffrn_ambient_temperature 293(2)
_diffrn_measured_fraction_theta_full 0.998
_diffrn_measured_fraction_theta_max 0.998
_diffrn_radiation_monochromator graphite
_diffrn_radiation_source 'fine-focus sealed tube'
_diffrn_radiation_type MoK\a
_diffrn_radiation_wavelength 0.71073
_diffrn_reflns_av_R_equivalents 0.0208
_diffrn_reflns_av_sigmaI/netI 0.0341
_diffrn_reflns_limit_h_max 19
_diffrn_reflns_limit_h_min -20
_diffrn_reflns_limit_k_max 11
_diffrn_reflns_limit_k_min -22
_diffrn_reflns_limit_l_max 13
_diffrn_reflns_limit_l_min -14
_diffrn_reflns_number 6683
_diffrn_reflns_theta_full 25.00
_diffrn_reflns_theta_max 25.00
_diffrn_reflns_theta_min 3.26
_exptl_absorpt_coefficient_mu 1.817
_exptl_crystal_density_diffrn 1.801
_exptl_crystal_density_method 'not measured'
_exptl_crystal_F_000 1968
_refine_diff_density_max 0.793
_refine_diff_density_min -0.582
_refine_diff_density_rms 0.077
_refine_ls_abs_structure_details 'Flack H D (1983), Acta Cryst. A39, 876-881'
_refine_ls_abs_structure_Flack 1.03(3)
_refine_ls_extinction_method none
_refine_ls_goodness_of_fit_ref 1.045
_refine_ls_hydrogen_treatment mixed
_refine_ls_matrix_type full
_refine_ls_number_parameters 524
_refine_ls_number_reflns 4594
_refine_ls_number_restraints 23
_refine_ls_restrained_S_all 1.083
_refine_ls_R_factor_gt 0.0409
_refine_ls_shift/su_max 0.014
_refine_ls_shift/su_mean 0.001
_refine_ls_structure_factor_coef Fsqd
_refine_ls_weighting_details 'calc w=1/[\s^2^(Fo^2^)+(0.0781P)^2^+0.9940P] where P=(Fo^2^+2Fc^2^)/3'
_refine_ls_weighting_scheme calc
_refine_ls_wR_factor_gt 0.1118
_refine_ls_wR_factor_ref 0.1207
_reflns_number_gt 3723
_reflns_number_total 4594
_reflns_threshold_expression >2sigma(I)
_cod_data_source_file c4ce01556h2.cif
_cod_data_source_block s
_cod_depositor_comments 'Adding full bibliography for 7218229--7218234.cif.'
_cod_original_sg_symbol_H-M Cc
_cod_database_code 7218231

loop_
_symmetry_equiv_pos_as_xyz
'x, y, z'
'x, -y, z+1/2'
'x+1/2, y+1/2, z'
'x+1/2, -y+1/2, z+1/2'

loop_
_atom_site_label
_atom_site_type_symbol
_atom_site_fract_x
_atom_site_fract_y
_atom_site_fract_z
_atom_site_U_iso_or_equiv
_atom_site_adp_type
_atom_site_occupancy
_atom_site_symmetry_multiplicity
_atom_site_calc_flag
_atom_site_refinement_flags
Eu1 Eu 0.15229(12) 0.25284(2) 0.71840(18) 0.05350(15) Uani 1 1 d .
F1 F -0.0854(4) 0.0832(6) 0.7334(7) 0.118(3) Uani 1 1 d .
F2 F -0.0091(5) 0.0436(5) 0.8605(7) 0.106(2) Uani 1 1 d .
F3 F -0.0275(7) -0.0161(6) 0.7088(10) 0.166(5) Uani 1 1 d .
F4 F 0.0397(10) 0.5041(9) 0.701(2) 0.262(11) Uani 1 1 d .
F5 F 0.1387(15) 0.5664(5) 0.7238(18) 0.266(11) Uani 1 1 d .
F6 F 0.3400(7) 0.0360(7) 0.7347(14) 0.201(7) Uani 1 1 d .
F7 F 0.3984(6) 0.0521(6) 0.8915(10) 0.157(5) Uani 1 1 d .
F8 F 0.4152(5) 0.1236(5) 0.7628(9) 0.130(3) Uani 1 1 d .
F9 F 0.2280(7) 0.1213(11) 1.1598(8) 0.206(8) Uani 1 1 d .
F10 F 0.1154(6) 0.1455(10) 1.1116(8) 0.205(8) Uani 1 1 d .
F11 F 0.3788(7) 0.3786(9) 0.9439(15) 0.220(8) Uani 1 1 d .
F12 F 0.3164(9) 0.4675(7) 1.0041(14) 0.225(8) Uani 1 1 d .
F13 F 0.2993(10) 0.3614(9) 1.0553(12) 0.207(7) Uani 1 1 d .
F14 F 0.1133(9) 0.5109(7) 0.5830(12) 0.176(4) Uani 1 1 d DU
F15 F 0.1337(15) 0.1039(10) 0.3557(10) 0.265(11) Uani 1 1 d .
F16 F 0.2344(6) 0.0799(8) 0.4297(12) 0.180(4) Uani 1 1 d DU
F17 F 0.1456(5) 0.0034(6) 0.4211(8) 0.136(4) Uani 1 1 d .
F18 F 0.2005(12) 0.2181(10) 1.1516(13) 0.202(5) Uani 1 1 d DU
O1 O 0.0638(4) 0.1494(4) 0.7490(6) 0.0621(16) Uani 1 1 d .
O2 O 0.2366(4) 0.3244(4) 0.8525(6) 0.0693(18) Uani 1 1 d .
O3 O 0.1309(4) 0.3840(4) 0.6912(7) 0.075(2) Uani 1 1 d .
O4 O 0.1609(4) 0.1646(4) 0.5727(6) 0.0724(19) Uani 1 1 d .
O5 O 0.1586(4) 0.2059(4) 0.9171(6) 0.0675(18) Uani 1 1 d .
O6 O 0.2595(4) 0.1667(4) 0.7560(6) 0.0650(17) Uani 1 1 d .
N1 N 0.0359(5) 0.3066(5) 0.8397(8) 0.062(2) Uani 1 1 d .
N2 N 0.0122(6) 0.2721(6) 0.6173(8) 0.071(2) Uani 1 1 d .
N3 N 0.2831(6) 0.2902(5) 0.6189(8) 0.065(2) Uani 1 1 d .
N4 N 0.1411(7) 0.3001(5) 0.5039(8) 0.080(3) Uani 1 1 d .
C1 C -0.0173(7) 0.0471(7) 0.7507(11) 0.078(3) Uani 1 1 d .
C2 C 0.0476(6) 0.3242(6) 0.9451(10) 0.071(3) Uani 1 1 d .
H2 H 0.0974 0.3169 0.9808 0.085 Uiso 1 1 calc R
C3 C -0.0357(6) 0.3150(6) 0.7866(11) 0.069(3) Uani 1 1 d .
C4 C 0.0481(5) 0.0893(6) 0.7019(8) 0.060(2) Uani 1 1 d .
C5 C 0.3543(7) 0.2935(7) 0.6744(13) 0.085(4) Uani 1 1 d .
H5 H 0.3575 0.2821 0.7505 0.102 Uiso 1 1 calc R
C6 C 0.1347(7) 0.1018(6) 0.5492(9) 0.069(3) Uani 1 1 d .
C7 C 0.2490(6) 0.3908(7) 0.8732(10) 0.074(3) Uani 1 1 d .
C8 C 0.2911(6) 0.1320(6) 0.8360(10) 0.066(3) Uani 1 1 d .
C9 C 0.0821(6) 0.0640(6) 0.6069(10) 0.071(3) Uani 1 1 d .
H9 H 0.0680 0.0181 0.5810 0.086 Uiso 1 1 calc R
C10 C 0.2034(6) 0.1700(6) 0.9783(8) 0.065(3) Uani 1 1 d .
C11 C -0.0449(7) 0.2968(7) 0.6694(12) 0.090(4) Uani 1 1 d .
H11 H -0.0938 0.3033 0.6308 0.108 Uiso 1 1 calc R
C12 C -0.0116(8) 0.3532(8) 1.0054(12) 0.094(4) Uani 1 1 d .
H12 H -0.0009 0.3667 1.0799 0.113 Uiso 1 1 calc R
C13 C -0.0987(8) 0.3443(8) 0.8422(15) 0.099(4) Uani 1 1 d .
H13 H -0.1477 0.3516 0.8043 0.118 Uiso 1 1 calc R
C14 C -0.0865(11) 0.3624(10) 0.9555(18) 0.117(5) Uani 1 1 d .
H14 H -0.1275 0.3800 0.9959 0.141 Uiso 1 1 calc R
C15 C 0.1848(9) 0.1613(10) 1.1000(11) 0.116(6) Uani 1 1 d D
C16 C 0.2119(8) 0.4483(7) 0.8237(12) 0.095(4) Uani 1 1 d .
H16 H 0.2250 0.4946 0.8491 0.114 Uiso 1 1 calc R
C17 C 0.1553(8) 0.4401(6) 0.7367(11) 0.078(3) Uani 1 1 d .
C18 C 0.0040(9) 0.2595(7) 0.4960(12) 0.090(4) Uani 1 1 d .
H18A H -0.0493 0.2707 0.4664 0.107 Uiso 1 1 calc R
H18B H 0.0155 0.2095 0.4789 0.107 Uiso 1 1 calc R
C19 C 0.2691(6) 0.1330(7) 0.9472(10) 0.073(3) Uani 1 1 d .
H19 H 0.2997 0.1079 1.0017 0.088 Uiso 1 1 calc R
C20 C 0.1156(12) 0.5093(9) 0.6875(12) 0.119(6) Uani 1 1 d D
C21 C 0.3606(8) 0.0855(8) 0.8070(13) 0.092(4) Uani 1 1 d .
C22 C 0.3132(10) 0.4036(10) 0.9695(17) 0.111(5) Uani 1 1 d .
C23 C 0.1633(8) 0.0694(10) 0.4426(15) 0.112(5) Uani 1 1 d D
C24 C 0.0646(8) 0.3105(10) 0.4451(11) 0.102(4) Uani 1 1 d .
H24A H 0.0679 0.2999 0.3658 0.123 Uiso 1 1 calc R
H24B H 0.0479 0.3603 0.4524 0.123 Uiso 1 1 calc R
C25 C 0.2037(8) 0.3148(7) 0.4533(10) 0.086(3) Uani 1 1 d .
H25 H 0.1991 0.3275 0.3777 0.103 Uiso 1 1 calc R
C26 C 0.2801(8) 0.3122(7) 0.5104(13) 0.090(4) Uani 1 1 d .
C27 C 0.4236(8) 0.3128(7) 0.6256(16) 0.100(5) Uani 1 1 d .
H27 H 0.4721 0.3135 0.6668 0.120 Uiso 1 1 calc R
C28 C 0.4173(11) 0.3307(9) 0.5147(18) 0.117(7) Uani 1 1 d .
H28 H 0.4627 0.3444 0.4803 0.141 Uiso 1 1 calc R
C29 C 0.3507(11) 0.3295(10) 0.4551(15) 0.116(5) Uani 1 1 d .
H29 H 0.3486 0.3396 0.3785 0.139 Uiso 1 1 calc R

loop_
_atom_site_aniso_label
_atom_site_aniso_U_11
_atom_site_aniso_U_22
_atom_site_aniso_U_33
_atom_site_aniso_U_23
_atom_site_aniso_U_13
_atom_site_aniso_U_12
Eu1 0.0502(2) 0.0523(2) 0.0576(2) 0.0005(3) 0.00037(14) -0.0003(3)
F1 0.065(4) 0.168(9) 0.122(6) 0.014(6) 0.010(4) 0.006(5)
F2 0.118(6) 0.106(6) 0.096(6) 0.029(4) 0.032(4) -0.003(4)
F3 0.204(10) 0.107(7) 0.198(10) -0.068(7) 0.109(8) -0.085(7)
F4 0.159(11) 0.173(13) 0.46(3) 0.141(17) 0.086(15) 0.111(11)
F5 0.44(3) 0.056(5) 0.286(16) -0.043(11) -0.128(18) 0.066(12)
F6 0.138(9) 0.155(10) 0.309(18) -0.136(12) 0.023(10) 0.045(8)
F7 0.120(7) 0.176(10) 0.178(9) 0.072(8) 0.041(7) 0.087(7)
F8 0.086(5) 0.138(8) 0.173(9) 0.045(7) 0.055(5) 0.034(5)
F9 0.144(8) 0.39(2) 0.082(6) 0.075(9) 0.023(5) 0.104(11)
F10 0.085(5) 0.41(2) 0.123(8) 0.094(11) 0.047(5) 0.021(8)
F11 0.096(8) 0.264(17) 0.288(19) -0.093(15) -0.084(10) 0.028(10)
F12 0.212(13) 0.133(9) 0.306(18) -0.086(11) -0.162(13) 0.013(8)
F13 0.243(16) 0.224(15) 0.142(10) 0.024(10) -0.088(10) -0.108(13)
F14 0.210(9) 0.143(8) 0.174(8) 0.025(7) 0.005(7) 0.048(7)
F15 0.51(3) 0.205(16) 0.089(9) 0.001(9) 0.099(13) 0.094(18)
F16 0.122(6) 0.220(9) 0.205(8) -0.092(7) 0.072(6) -0.042(6)
F17 0.121(6) 0.134(8) 0.158(8) -0.082(7) 0.051(6) -0.026(6)
F18 0.272(10) 0.200(9) 0.139(8) -0.043(8) 0.041(8) -0.027(9)
O1 0.067(4) 0.058(4) 0.061(4) -0.011(3) 0.006(3) -0.008(3)
O2 0.065(4) 0.054(4) 0.088(5) -0.001(4) -0.003(3) 0.001(3)
O3 0.073(5) 0.053(4) 0.099(6) 0.002(4) 0.000(4) 0.011(3)
O4 0.095(5) 0.061(5) 0.063(4) 0.004(4) 0.015(4) -0.018(4)
O5 0.046(4) 0.090(5) 0.067(4) -0.003(4) 0.003(3) 0.004(3)
O6 0.061(4) 0.064(4) 0.070(4) 0.010(4) 0.007(3) 0.013(3)
N1 0.048(4) 0.044(5) 0.095(7) -0.008(4) 0.005(4) -0.004(4)
N2 0.068(6) 0.070(5) 0.072(6) 0.001(5) -0.013(5) -0.007(5)
N3 0.079(6) 0.046(5) 0.072(5) 0.007(4) 0.018(4) 0.000(4)
N4 0.105(8) 0.070(6) 0.064(6) 0.004(5) -0.001(6) -0.008(5)
C1 0.076(8) 0.068(8) 0.092(9) -0.017(7) 0.025(6) -0.007(6)
C2 0.059(6) 0.078(8) 0.077(7) -0.014(6) 0.009(5) -0.013(6)
C3 0.061(6) 0.060(7) 0.086(7) 0.004(6) 0.008(5) 0.002(5)
C4 0.052(5) 0.069(6) 0.057(5) -0.002(5) 0.004(4) 0.005(5)
C5 0.066(7) 0.058(7) 0.132(11) 0.011(7) 0.004(7) -0.001(6)
C6 0.080(7) 0.069(7) 0.060(6) 0.003(5) 0.015(5) 0.002(6)
C7 0.060(6) 0.080(8) 0.081(7) -0.012(6) -0.002(5) -0.006(6)
C8 0.048(5) 0.054(6) 0.095(8) 0.012(5) 0.004(5) -0.007(4)
C9 0.065(6) 0.062(6) 0.088(8) -0.016(6) 0.007(5) -0.008(5)
C10 0.054(6) 0.083(7) 0.059(6) -0.001(5) -0.003(4) -0.006(5)
C11 0.055(6) 0.094(9) 0.117(11) 0.006(8) -0.021(7) 0.014(6)
C12 0.075(8) 0.102(11) 0.108(10) -0.035(8) 0.019(7) 0.002(7)
C13 0.068(7) 0.096(10) 0.133(12) 0.006(9) 0.017(7) 0.016(7)
C14 0.091(12) 0.142(14) 0.120(13) -0.034(13) 0.015(9) 0.022(11)
C15 0.077(9) 0.204(19) 0.063(8) 0.002(10) -0.020(6) -0.012(10)
C16 0.099(9) 0.059(7) 0.123(11) -0.022(7) -0.018(8) 0.006(6)
C17 0.090(7) 0.060(6) 0.086(8) 0.004(6) 0.020(6) -0.012(7)
C18 0.075(8) 0.109(11) 0.081(8) 0.009(6) -0.026(7) -0.004(6)
C19 0.055(6) 0.088(8) 0.077(7) 0.019(6) 0.005(5) 0.006(5)
C20 0.168(17) 0.077(10) 0.109(12) -0.027(8) -0.013(10) 0.046(10)
C21 0.082(8) 0.088(9) 0.107(10) 0.015(8) 0.020(7) 0.018(7)
C22 0.088(10) 0.105(12) 0.135(14) -0.017(11) -0.026(9) -0.022(9)
C23 0.120(13) 0.110(12) 0.112(12) -0.015(10) 0.049(9) -0.017(10)
C24 0.087(8) 0.147(13) 0.070(7) 0.022(8) -0.013(6) 0.005(8)
C25 0.112(10) 0.085(9) 0.062(7) 0.032(6) 0.014(7) 0.007(8)
C26 0.085(9) 0.066(8) 0.121(11) 0.036(7) 0.034(8) -0.004(6)
C27 0.069(8) 0.069(8) 0.166(15) 0.009(9) 0.033(8) -0.007(6)
C28 0.095(13) 0.102(11) 0.162(18) 0.056(11) 0.064(12) -0.002(9)
C29 0.112(12) 0.126(14) 0.114(11) 0.056(10) 0.042(10) 0.013(11)

loop_
_atom_type_symbol
_atom_type_description
_atom_type_scat_dispersion_real
_atom_type_scat_dispersion_imag
_atom_type_scat_source
C C 0.0033 0.0016 'International Tables Vol C Tables 4.2.6.8 and 6.1.1.4'
H H 0.0000 0.0000 'International Tables Vol C Tables 4.2.6.8 and 6.1.1.4'
Eu Eu -0.1578 3.6682 'International Tables Vol C Tables 4.2.6.8 and 6.1.1.4'
F F 0.0171 0.0103 'International Tables Vol C Tables 4.2.6.8 and 6.1.1.4'
N N 0.0061 0.0033 'International Tables Vol C Tables 4.2.6.8 and 6.1.1.4'
O O 0.0106 0.0060 'International Tables Vol C Tables 4.2.6.8 and 6.1.1.4'

loop_
_geom_angle_atom_site_label_1
_geom_angle_atom_site_label_2
_geom_angle_atom_site_label_3
_geom_angle
O4 Eu1 O6 66.9(2)
O4 Eu1 O2 141.1(3)
O6 Eu1 O2 80.7(2)
O4 Eu1 O3 126.1(3)
O6 Eu1 O3 140.2(2)
O2 Eu1 O3 68.4(2)
O4 Eu1 O1 69.2(2)
O6 Eu1 O1 85.3(2)
O2 Eu1 O1 130.8(3)
O3 Eu1 O1 134.0(2)
O4 Eu1 O5 116.5(3)
O6 Eu1 O5 67.4(2)
O2 Eu1 O5 65.6(3)
O3 Eu1 O5 117.3(3)
O1 Eu1 O5 65.4(2)
O4 Eu1 N2 81.6(3)
O6 Eu1 N2 144.8(3)
O2 Eu1 N2 134.2(3)
O3 Eu1 N2 71.6(3)
O1 Eu1 N2 68.5(3)
O5 Eu1 N2 117.6(3)
O4 Eu1 N3 76.3(3)
O6 Eu1 N3 67.8(3)
O2 Eu1 N3 71.7(3)
O3 Eu1 N3 78.8(3)
O1 Eu1 N3 142.6(3)
O5 Eu1 N3 121.4(3)
N2 Eu1 N3 120.9(3)
O4 Eu1 N4 62.4(3)
O6 Eu1 N4 113.1(3)
O2 Eu1 N4 116.4(3)
O3 Eu1 N4 63.7(3)
O1 Eu1 N4 112.6(3)
O5 Eu1 N4 178.0(3)
N2 Eu1 N4 60.8(3)
N3 Eu1 N4 60.3(3)
O4 Eu1 N1 135.9(3)
O6 Eu1 N1 134.6(3)
O2 Eu1 N1 82.4(2)
O3 Eu1 N1 66.7(3)
O1 Eu1 N1 74.8(2)
O5 Eu1 N1 67.2(3)
N2 Eu1 N1 61.7(3)
N3 Eu1 N1 142.7(2)
N4 Eu1 N1 112.2(3)
C4 O1 Eu1 136.6(7)
C7 O2 Eu1 136.9(7)
C17 O3 Eu1 136.7(8)
C6 O4 Eu1 138.4(7)
C10 O5 Eu1 137.7(6)
C8 O6 Eu1 139.4(7)
C2 N1 C3 120.4(10)
C2 N1 Eu1 122.4(7)
C3 N1 Eu1 117.2(8)
C11 N2 C18 121.0(11)
C11 N2 Eu1 121.4(8)
C18 N2 Eu1 117.4(8)
C5 N3 C26 115.8(10)
C5 N3 Eu1 122.6(8)
C26 N3 Eu1 121.4(8)
C25 N4 C24 119.1(10)
C25 N4 Eu1 120.3(8)
C24 N4 Eu1 120.6(8)
F3 C1 F2 110.4(13)
F3 C1 F1 107.6(12)
F2 C1 F1 102.3(9)
F3 C1 C4 114.2(10)
F2 C1 C4 112.3(10)
F1 C1 C4 109.3(11)
N1 C2 C12 122.0(12)
N1 C2 H2 119.0
C12 C2 H2 119.0
N1 C3 C13 120.9(12)
N1 C3 C11 118.1(10)
C13 C3 C11 120.9(12)
O1 C4 C9 125.0(10)
O1 C4 C1 115.1(9)
C9 C4 C1 119.7(9)
N3 C5 C27 124.3(15)
N3 C5 H5 117.9
C27 C5 H5 117.9
O4 C6 C9 126.4(10)
O4 C6 C23 114.9(10)
C9 C6 C23 118.6(11)
O2 C7 C16 127.6(10)
O2 C7 C22 113.1(12)
C16 C7 C22 119.3(12)
O6 C8 C19 126.4(10)
O6 C8 C21 114.9(11)
C19 C8 C21 118.7(10)
C6 C9 C4 124.2(10)
C6 C9 H9 117.9
C4 C9 H9 117.9
O5 C10 C19 126.5(10)
O5 C10 C15 118.2(10)
C19 C10 C15 115.2(11)
N2 C11 C3 121.5(10)
N2 C11 H11 119.2
C3 C11 H11 119.2
C14 C12 C2 120.2(14)
C14 C12 H12 119.9
C2 C12 H12 119.9
C14 C13 C3 118.8(14)
C14 C13 H13 120.6
C3 C13 H13 120.6
C12 C14 C13 117.7(15)
C12 C14 H14 121.1
C13 C14 H14 121.1
F10 C15 F9 109.2(17)
F10 C15 F18 108.9(18)
F9 C15 F18 97.0(15)
F10 C15 C10 113.1(10)
F9 C15 C10 117.7(14)
F18 C15 C10 109.6(15)
C7 C16 C17 121.7(11)
C7 C16 H16 119.2
C17 C16 H16 119.2
O3 C17 C16 128.6(11)
O3 C17 C20 114.0(13)
C16 C17 C20 117.4(12)
N2 C18 C24 105.5(10)
N2 C18 H18A 110.6
C24 C18 H18A 110.6
N2 C18 H18B 110.6
C24 C18 H18B 110.6
H18A C18 H18B 108.8
C10 C19 C8 121.9(10)
C10 C19 H19 119.0
C8 C19 H19 119.0
F5 C20 F14 109(2)
F5 C20 F4 109(2)
F14 C20 F4 98.9(18)
F5 C20 C17 118.1(15)
F14 C20 C17 112.6(13)
F4 C20 C17 107.4(16)
F6 C21 F8 106.4(14)
F6 C21 F7 106.1(13)
F8 C21 F7 103.9(12)
F6 C21 C8 112.0(12)
F8 C21 C8 111.5(11)
F7 C21 C8 116.1(12)
F12 C22 F11 114.0(17)
F12 C22 F13 108.0(19)
F11 C22 F13 100.1(18)
F12 C22 C7 113.7(15)
F11 C22 C7 110.7(16)
F13 C22 C7 109.4(13)
F16 C23 F17 109.9(15)
F16 C23 F15 98.9(16)
F17 C23 F15 103.7(16)
F16 C23 C6 114.1(14)
F17 C23 C6 117.6(12)
F15 C23 C6 110.4(14)
N4 C24 C18 109.0(10)
N4 C24 H24A 109.9
C18 C24 H24A 109.9
N4 C24 H24B 109.9
C18 C24 H24B 109.9
H24A C24 H24B 108.3
N4 C25 C26 121.4(11)
N4 C25 H25 119.3
C26 C25 H25 119.3
N3 C26 C25 116.4(10)
N3 C26 C29 121.6(14)
C25 C26 C29 122.0(14)
C28 C27 C5 116.9(15)
C28 C27 H27 121.5
C5 C27 H27 121.5
C29 C28 C27 122.8(16)
C29 C28 H28 118.6
C27 C28 H28 118.6
C28 C29 C26 118.2(16)
C28 C29 H29 120.9
C26 C29 H29 120.9

loop_
_geom_bond_atom_site_label_1
_geom_bond_atom_site_label_2
_geom_bond_distance
Eu1 O4 2.395(7)
Eu1 O6 2.436(7)
Eu1 O2 2.461(7)
Eu1 O3 2.472(7)
Eu1 O1 2.473(7)
Eu1 O5 2.519(8)
Eu1 N2 2.616(9)
Eu1 N3 2.670(10)
Eu1 N4 2.698(10)
Eu1 N1 2.708(9)
F1 C1 1.338(15)
F2 C1 1.310(14)
F3 C1 1.279(15)
F4 C20 1.31(2)
F5 C20 1.20(2)
F6 C21 1.291(18)
F7 C21 1.313(16)
F8 C21 1.301(15)
F9 C15 1.236(17)
F10 C15 1.228(17)
F11 C22 1.26(2)
F12 C22 1.252(18)
F13 C22 1.32(2)
F14 C20 1.245(10)
F15 C23 1.29(2)
F16 C23 1.239(9)
F17 C23 1.279(18)
F18 C15 1.239(10)
O1 C4 1.265(11)
O2 C7 1.269(13)
O3 C17 1.231(13)
O4 C6 1.270(13)
O5 C10 1.217(12)
O6 C8 1.242(12)
N1 C2 1.300(14)
N1 C3 1.341(14)
N2 C11 1.267(16)
N2 C18 1.463(17)
N3 C5 1.340(16)
N3 C26 1.353(15)
N4 C25 1.282(16)
N4 C24 1.447(15)
C1 C4 1.502(15)
C2 C12 1.379(17)
C2 H2 0.9300
C3 C13 1.401(18)
C3 C11 1.436(19)
C4 C9 1.386(14)
C5 C27 1.390(19)
C5 H5 0.9300
C6 C9 1.353(15)
C6 C23 1.512(19)
C7 C16 1.352(17)
C7 C22 1.548(19)
C8 C19 1.401(16)
C8 C21 1.517(17)
C9 H9 0.9300
C10 C19 1.377(15)
C10 C15 1.513(17)
C11 H11 0.9300
C12 C14 1.38(2)
C12 H12 0.9300
C13 C14 1.39(2)
C13 H13 0.9300
C14 H14 0.9300
C16 C17 1.375(17)
C16 H16 0.9300
C17 C20 1.544(18)
C18 C24 1.55(2)
C18 H18A 0.9700
C18 H18B 0.9700
C19 H19 0.9300
C24 H24A 0.9700
C24 H24B 0.9700
C25 C26 1.425(18)
C25 H25 0.9300
C26 C29 1.44(2)
C27 C28 1.36(2)
C27 H27 0.9300
C28 C29 1.29(2)
C28 H28 0.9300
C29 H29 0.9300

loop_
_geom_torsion_atom_site_label_1
_geom_torsion_atom_site_label_2
_geom_torsion_atom_site_label_3
_geom_torsion_atom_site_label_4
_geom_torsion
O4 Eu1 O1 C4 3.1(9)
O6 Eu1 O1 C4 -64.0(9)
O2 Eu1 O1 C4 -137.4(9)
O3 Eu1 O1 C4 123.7(9)
O5 Eu1 O1 C4 -131.2(10)
N2 Eu1 O1 C4 92.1(10)
N3 Eu1 O1 C4 -21.0(11)
N4 Eu1 O1 C4 49.1(10)
N1 Eu1 O1 C4 157.3(10)
O4 Eu1 O2 C7 120.3(10)
O6 Eu1 O2 C7 153.6(11)
O3 Eu1 O2 C7 -0.9(10)
O1 Eu1 O2 C7 -131.0(10)
O5 Eu1 O2 C7 -137.1(11)
N2 Eu1 O2 C7 -31.6(12)
N3 Eu1 O2 C7 84.1(11)
N4 Eu1 O2 C7 42.3(12)
N1 Eu1 O2 C7 -68.7(11)
O4 Eu1 O3 C17 -141.2(12)
O6 Eu1 O3 C17 -44.5(14)
O2 Eu1 O3 C17 -2.9(12)
O1 Eu1 O3 C17 123.5(12)
O5 Eu1 O3 C17 42.2(13)
N2 Eu1 O3 C17 154.4(13)
N3 Eu1 O3 C17 -77.5(12)
N4 Eu1 O3 C17 -139.7(13)
N1 Eu1 O3 C17 88.0(12)
O6 Eu1 O4 C6 88.1(11)
O2 Eu1 O4 C6 124.2(10)
O3 Eu1 O4 C6 -135.6(10)
O1 Eu1 O4 C6 -5.7(10)
O5 Eu1 O4 C6 40.9(12)
N2 Eu1 O4 C6 -75.8(11)
N3 Eu1 O4 C6 159.5(11)
N4 Eu1 O4 C6 -137.2(12)
N1 Eu1 O4 C6 -42.9(12)
O4 Eu1 O5 C10 56.4(11)
O6 Eu1 O5 C10 9.5(10)
O2 Eu1 O5 C10 -80.3(11)
O3 Eu1 O5 C10 -126.7(11)
O1 Eu1 O5 C10 104.8(11)
N2 Eu1 O5 C10 150.8(11)
N3 Eu1 O5 C10 -33.3(12)
N4 Eu1 O5 C10 114(9)
N1 Eu1 O5 C10 -172.2(11)
O4 Eu1 O6 C8 -140.0(10)
O2 Eu1 O6 C8 62.0(10)
O3 Eu1 O6 C8 100.7(10)
O1 Eu1 O6 C8 -70.7(10)
O5 Eu1 O6 C8 -5.3(10)
N2 Eu1 O6 C8 -111.6(10)
N3 Eu1 O6 C8 135.9(10)
N4 Eu1 O6 C8 176.8(10)
N1 Eu1 O6 C8 -7.5(11)
O4 Eu1 N1 C2 143.7(8)
O6 Eu1 N1 C2 40.6(10)
O2 Eu1 N1 C2 -28.2(8)
O3 Eu1 N1 C2 -97.9(9)
O1 Eu1 N1 C2 107.8(9)
O5 Eu1 N1 C2 38.5(8)
N2 Eu1 N1 C2 -178.8(9)
N3 Eu1 N1 C2 -73.9(10)
N4 Eu1 N1 C2 -143.6(9)
O4 Eu1 N1 C3 -36.5(9)
O6 Eu1 N1 C3 -139.6(7)
O2 Eu1 N1 C3 151.6(8)
O3 Eu1 N1 C3 81.9(8)
O1 Eu1 N1 C3 -72.4(7)
O5 Eu1 N1 C3 -141.7(8)
N2 Eu1 N1 C3 1.0(7)
N3 Eu1 N1 C3 105.9(8)
N4 Eu1 N1 C3 36.2(8)
O4 Eu1 N2 C11 154.3(10)
O6 Eu1 N2 C11 128.0(10)
O2 Eu1 N2 C11 -43.1(12)
O3 Eu1 N2 C11 -73.1(10)
O1 Eu1 N2 C11 83.4(10)
O5 Eu1 N2 C11 38.7(11)
N3 Eu1 N2 C11 -137.2(10)
N4 Eu1 N2 C11 -142.7(11)
N1 Eu1 N2 C11 -0.3(10)
O4 Eu1 N2 C18 -31.1(8)
O6 Eu1 N2 C18 -57.4(10)
O2 Eu1 N2 C18 131.5(8)
O3 Eu1 N2 C18 101.5(9)
O1 Eu1 N2 C18 -101.9(9)
O5 Eu1 N2 C18 -146.7(8)
N3 Eu1 N2 C18 37.4(9)
N4 Eu1 N2 C18 32.0(8)
N1 Eu1 N2 C18 174.3(9)
O4 Eu1 N3 C5 -121.0(9)
O6 Eu1 N3 C5 -50.7(9)
O2 Eu1 N3 C5 36.5(9)
O3 Eu1 N3 C5 107.2(9)
O1 Eu1 N3 C5 -97.8(10)
O5 Eu1 N3 C5 -8.1(10)
N2 Eu1 N3 C5 167.7(8)
N4 Eu1 N3 C5 173.2(10)
N1 Eu1 N3 C5 84.9(10)
O4 Eu1 N3 C26 63.9(9)
O6 Eu1 N3 C26 134.3(9)
O2 Eu1 N3 C26 -138.6(9)
O3 Eu1 N3 C26 -67.9(9)
O1 Eu1 N3 C26 87.1(10)
O5 Eu1 N3 C26 176.8(8)
N2 Eu1 N3 C26 -7.4(10)
N4 Eu1 N3 C26 -1.9(9)
N1 Eu1 N3 C26 -90.2(10)
O4 Eu1 N4 C25 -86.1(10)
O6 Eu1 N4 C25 -40.8(10)
O2 Eu1 N4 C25 50.1(10)
O3 Eu1 N4 C25 95.3(10)
O1 Eu1 N4 C25 -135.4(9)
O5 Eu1 N4 C25 -145(9)
N2 Eu1 N4 C25 178.0(11)
N3 Eu1 N4 C25 3.4(9)
N1 Eu1 N4 C25 142.5(9)
O4 Eu1 N4 C24 95.2(10)
O6 Eu1 N4 C24 140.5(10)
O2 Eu1 N4 C24 -128.7(10)
O3 Eu1 N4 C24 -83.5(10)
O1 Eu1 N4 C24 45.8(10)
O5 Eu1 N4 C24 36(10)
N2 Eu1 N4 C24 -0.7(10)
N3 Eu1 N4 C24 -175.3(11)
N1 Eu1 N4 C24 -36.2(10)
C3 N1 C2 C12 -1.5(18)
Eu1 N1 C2 C12 178.3(10)
C2 N1 C3 C13 1.6(17)
Eu1 N1 C3 C13 -178.2(10)
C2 N1 C3 C11 178.1(11)
Eu1 N1 C3 C11 -1.7(13)
Eu1 O1 C4 C9 -0.4(16)
Eu1 O1 C4 C1 -175.5(7)
F3 C1 C4 O1 -174.1(12)
F2 C1 C4 O1 -47.4(14)
F1 C1 C4 O1 65.4(13)
F3 C1 C4 C9 10.6(18)
F2 C1 C4 C9 137.3(10)
F1 C1 C4 C9 -109.9(12)
C26 N3 C5 C27 -4.6(18)
Eu1 N3 C5 C27 -179.9(10)
Eu1 O4 C6 C9 5.5(19)
Eu1 O4 C6 C23 -177.8(10)
Eu1 O2 C7 C16 4(2)
Eu1 O2 C7 C22 -178.3(10)
Eu1 O6 C8 C19 0.5(17)
Eu1 O6 C8 C21 -178.7(8)
O4 C6 C9 C4 0.4(19)
C23 C6 C9 C4 -176.2(12)
O1 C4 C9 C6 -2.7(17)
C1 C4 C9 C6 172.1(11)
Eu1 O5 C10 C19 -8.6(19)
Eu1 O5 C10 C15 174.2(9)
C18 N2 C11 C3 -174.9(11)
Eu1 N2 C11 C3 -0.4(17)
N1 C3 C11 N2 1.4(19)
C13 C3 C11 N2 178.0(13)
N1 C2 C12 C14 2(2)
N1 C3 C13 C14 -2(2)
C11 C3 C13 C14 -178.7(14)
C2 C12 C14 C13 -3(2)
C3 C13 C14 C12 3(2)
O5 C10 C15 F10 47(2)
C19 C10 C15 F10 -130.5(16)
O5 C10 C15 F9 175.9(15)
C19 C10 C15 F9 -2(2)
O5 C10 C15 F18 -74.7(17)
C19 C10 C15 F18 107.8(18)
O2 C7 C16 C17 -3(2)
C22 C7 C16 C17 179.0(15)
Eu1 O3 C17 C16 4(2)
Eu1 O3 C17 C20 -175.7(10)
C7 C16 C17 O3 -1(2)
C7 C16 C17 C20 179.0(15)
C11 N2 C18 C24 117.5(14)
Eu1 N2 C18 C24 -57.2(12)
O5 C10 C19 C8 -1(2)
C15 C10 C19 C8 176.0(11)
O6 C8 C19 C10 5.3(18)
C21 C8 C19 C10 -175.5(12)
O3 C17 C20 F5 -177(2)
C16 C17 C20 F5 3(3)
O3 C17 C20 F14 -48(2)
C16 C17 C20 F14 132.2(19)
O3 C17 C20 F4 60.0(19)
C16 C17 C20 F4 -119.9(18)
O6 C8 C21 F6 -62.4(16)
C19 C8 C21 F6 118.3(15)
O6 C8 C21 F8 56.7(16)
C19 C8 C21 F8 -122.6(13)
O6 C8 C21 F7 175.5(11)
C19 C8 C21 F7 -3.8(18)
O2 C7 C22 F12 -168.2(17)
C16 C7 C22 F12 10(3)
O2 C7 C22 F11 62(2)
C16 C7 C22 F11 -119.6(19)
O2 C7 C22 F13 -47(2)
C16 C7 C22 F13 131.0(17)
O4 C6 C23 F16 42(2)
C9 C6 C23 F16 -141.2(16)
O4 C6 C23 F17 172.8(13)
C9 C6 C23 F17 -10(2)
O4 C6 C23 F15 -68.5(17)
C9 C6 C23 F15 108.5(17)
C25 N4 C24 C18 154.5(13)
Eu1 N4 C24 C18 -26.7(16)
N2 C18 C24 N4 51.2(15)
C24 N4 C25 C26 173.9(13)
Eu1 N4 C25 C26 -4.8(17)
C5 N3 C26 C25 -174.8(12)
Eu1 N3 C26 C25 0.6(15)
C5 N3 C26 C29 7.2(19)
Eu1 N3 C26 C29 -177.4(11)
N4 C25 C26 N3 2.9(19)
N4 C25 C26 C29 -179.2(14)
N3 C5 C27 C28 1(2)
C5 C27 C28 C29 -1(3)
C27 C28 C29 C26 3(3)
N3 C26 C29 C28 -7(2)
C25 C26 C29 C28 175.3(16)
